data_4036129
loop_
_publ_author_name
'Yu, Lian'
'Deng, Yuan'
'Cao, Jian'

_publ_section_title
;
 Regioselective Synthesis of Highly Substituted Imidazoles via the
 Sequential Reaction of Allenyl Sulfonamides and Amines.
;
_journal_issue 9
_journal_name_full 'The Journal of organic chemistry'
_journal_page_first 4729
_journal_page_last 4735
_journal_paper_doi 10.1021/acs.joc.5b00141
_journal_volume 80
_journal_year 2015
_chemical_formula_sum 'C28 H31 N2 O4 S'
_chemical_formula_weight 491.61
_space_group_IT_number 2
_space_group_name_Hall '-P 1'
_space_group_name_H-M_alt 'P -1'
_symmetry_cell_setting triclinic
_symmetry_space_group_name_H-M 'P -1'
_atom_sites_solution_hydrogens geom
_atom_sites_solution_primary direct
_atom_sites_solution_secondary difmap
_audit_creation_method SHELXL-97
_cell_angle_alpha 102.519(2)
_cell_angle_beta 105.735(2)
_cell_angle_gamma 102.476(2)
_cell_formula_units_Z 2
_cell_length_a 9.6614(12)
_cell_length_b 11.0297(13)
_cell_length_c 13.6784(16)
_cell_measurement_temperature 296(2)
_cell_measurement_theta_max 26.32
_cell_measurement_theta_min 2.19
_cell_volume 1309.7(3)
_computing_cell_refinement 'Bruker SAINT'
_computing_data_collection 'Bruker APEX2'
_computing_data_reduction 'Bruker SAINT'
_computing_molecular_graphics 'Bruker SHELXTL'
_computing_publication_material 'Bruker SHELXTL'
_computing_structure_refinement 'SHELXL-97 (Sheldrick, 2008)'
_computing_structure_solution 'SHELXS-97 (Sheldrick, 2008)'
_diffrn_ambient_temperature 296(2)
_diffrn_measured_fraction_theta_full 0.990
_diffrn_measured_fraction_theta_max 0.990
_diffrn_measurement_device_type 'Bruker APEX-II CCD'
_diffrn_measurement_method '\f and \w scans'
_diffrn_radiation_monochromator graphite
_diffrn_radiation_source 'fine-focus sealed tube'
_diffrn_radiation_type MoK\a
_diffrn_radiation_wavelength 0.71073
_diffrn_reflns_av_R_equivalents 0.0330
_diffrn_reflns_av_sigmaI/netI 0.0400
_diffrn_reflns_limit_h_max 11
_diffrn_reflns_limit_h_min -11
_diffrn_reflns_limit_k_max 13
_diffrn_reflns_limit_k_min -13
_diffrn_reflns_limit_l_max 16
_diffrn_reflns_limit_l_min -16
_diffrn_reflns_number 13875
_diffrn_reflns_theta_full 25.20
_diffrn_reflns_theta_max 25.20
_diffrn_reflns_theta_min 1.62
_exptl_absorpt_coefficient_mu 0.159
_exptl_absorpt_correction_T_max 0.961
_exptl_absorpt_correction_T_min 0.952
_exptl_absorpt_correction_type multi-scan
_exptl_crystal_colour colorless
_exptl_crystal_density_diffrn 1.247
_exptl_crystal_density_method 'not measured'
_exptl_crystal_description block
_exptl_crystal_F_000 522
_exptl_crystal_size_max 0.31
_exptl_crystal_size_mid 0.27
_exptl_crystal_size_min 0.25
_refine_diff_density_max 0.487
_refine_diff_density_min -0.177
_refine_diff_density_rms 0.042
_refine_ls_extinction_method none
_refine_ls_goodness_of_fit_ref 1.017
_refine_ls_hydrogen_treatment mixed
_refine_ls_matrix_type full
_refine_ls_number_parameters 319
_refine_ls_number_reflns 4680
_refine_ls_number_restraints 0
_refine_ls_restrained_S_all 1.017
_refine_ls_R_factor_all 0.0756
_refine_ls_R_factor_gt 0.0513
_refine_ls_shift/su_max 0.000
_refine_ls_shift/su_mean 0.000
_refine_ls_structure_factor_coef Fsqd
_refine_ls_weighting_details 'calc w=1/[\s^2^(Fo^2^)+(0.0930P)^2^+0.2868P] where P=(Fo^2^+2Fc^2^)/3'
_refine_ls_weighting_scheme calc
_refine_ls_wR_factor_gt 0.1460
_refine_ls_wR_factor_ref 0.1687
_reflns_number_gt 3316
_reflns_number_total 4680
_reflns_threshold_expression >2sigma(I)
_cod_data_source_file jo5b00141_si_004.cif
_cod_data_source_block mo_20141208b_0m
_cod_depositor_comments
;
The following automatic conversions were performed:

data item '_exptl_absorpt_correction_type' value 'Multi-scan' was
changed to 'multi-scan' in accordance with the
/home/saulius/struct/COD-crude-data/automatic-downloads/DataCite-retrospective/ACS/depositions/lib/dictionaries/cif_core.dic
dictionary named 'cif_core.dic' version 2.4.2 last updated on
2011-04-26.

data item '_symmetry_cell_setting' value 'Triclinic' was changed to
'triclinic' in accordance with the
/home/saulius/struct/COD-crude-data/automatic-downloads/DataCite-retrospective/ACS/depositions/lib/dictionaries/cif_core.dic
dictionary named 'cif_core.dic' version 2.4.2 last updated on
2011-04-26.

Automatic conversion script
Id: cif_fix_values 6909 2019-04-08 15:41:33Z antanas 
;
_cod_original_sg_symbol_H-M P-1
_cod_database_code 4036129

loop_
_symmetry_equiv_pos_as_xyz
'x, y, z'
'-x, -y, -z'

loop_
_atom_site_label
_atom_site_type_symbol
_atom_site_fract_x
_atom_site_fract_y
_atom_site_fract_z
_atom_site_U_iso_or_equiv
_atom_site_adp_type
_atom_site_occupancy
_atom_site_symmetry_multiplicity
_atom_site_calc_flag
_atom_site_refinement_flags
C21 C 0.5859(3) 1.0636(2) 0.6702(2) 0.0620(7) Uani 1 1 d .
H21A H 0.5466 1.0559 0.5960 0.093 Uiso 1 1 calc R
H21B H 0.6915 1.0719 0.6898 0.093 Uiso 1 1 calc R
H21C H 0.5708 1.1391 0.7112 0.093 Uiso 1 1 calc R
C18 C 0.5858(4) 0.4369(3) 0.7444(3) 0.0812(9) Uani 1 1 d .
H18A H 0.5341 0.3576 0.7550 0.097 Uiso 1 1 calc R
H18B H 0.5851 0.4164 0.6716 0.097 Uiso 1 1 calc R
O3 O 0.3746(2) 0.71947(16) 0.74527(15) 0.0622(5) Uani 1 1 d .
N2 N 0.3629(2) 0.93132(19) 0.68713(17) 0.0561(5) Uani 1 1 d .
C6 C 0.7067(3) 0.5746(3) 0.5380(2) 0.0652(7) Uani 1 1 d .
H6 H 0.6126 0.5789 0.5008 0.078 Uiso 1 1 calc R
C14 C 0.7612(4) 1.0145(4) 0.9731(3) 0.0853(10) Uani 1 1 d .
H14 H 0.7100 0.9337 0.9750 0.102 Uiso 1 1 calc R
O2 O 0.6501(2) 0.8210(2) 0.52742(15) 0.0725(6) Uani 1 1 d .
C10 C 0.9175(4) 1.1430(3) 0.9057(3) 0.0873(10) Uani 1 1 d .
H10 H 0.9738 1.1507 0.8607 0.105 Uiso 1 1 calc R
C22 C 0.2765(3) 1.0205(3) 0.6606(2) 0.0602(7) Uani 1 1 d .
H22A H 0.1706 0.9722 0.6306 0.072 Uiso 1 1 calc R
H22B H 0.3047 1.0535 0.6064 0.072 Uiso 1 1 calc R
O1 O 0.9165(2) 0.9318(2) 0.6362(2) 0.0935(7) Uani 1 1 d .
S1 S 0.77835(7) 0.83737(7) 0.61670(6) 0.0599(2) Uani 1 1 d .
C9 C 0.8403(3) 1.0229(3) 0.9042(2) 0.0594(7) Uani 1 1 d .
C24 C 0.4033(4) 1.1628(3) 0.8531(2) 0.0736(8) Uani 1 1 d .
H24 H 0.4634 1.1087 0.8661 0.088 Uiso 1 1 calc R
C23 C 0.2981(3) 1.1344(2) 0.7536(2) 0.0556(6) Uani 1 1 d .
C20 C 0.5065(3) 0.9458(2) 0.69151(18) 0.0465(5) Uani 1 1 d .
N1 N 0.7293(2) 0.87357(19) 0.72181(16) 0.0510(5) Uani 1 1 d .
C28 C 0.2091(4) 1.2150(3) 0.7370(3) 0.0751(8) Uani 1 1 d .
H28 H 0.1368 1.1967 0.6708 0.090 Uiso 1 1 calc R
C3 C 0.9848(3) 0.5614(3) 0.6461(3) 0.0749(8) Uani 1 1 d .
H3 H 1.0798 0.5578 0.6820 0.090 Uiso 1 1 calc R
C2 C 0.8748(4) 0.4473(3) 0.5818(2) 0.0725(8) Uani 1 1 d .
O4 O 0.5751(2) 0.65020(16) 0.73976(14) 0.0592(5) Uani 1 1 d .
C17 C 0.5009(4) 0.5330(3) 0.7596(2) 0.0674(7) Uani 1 1 d .
H17A H 0.3984 0.4972 0.7109 0.081 Uiso 1 1 calc R
H17B H 0.4982 0.5532 0.8315 0.081 Uiso 1 1 calc R
C5 C 0.8171(3) 0.6866(3) 0.6037(2) 0.0545(6) Uani 1 1 d .
C26 C 0.3314(5) 1.3492(3) 0.9155(3) 0.0897(10) Uani 1 1 d .
H26 H 0.3424 1.4214 0.9701 0.108 Uiso 1 1 calc R
C15 C 0.5755(2) 0.8530(2) 0.71421(18) 0.0447(5) Uani 1 1 d .
C16 C 0.4978(3) 0.7388(2) 0.73438(18) 0.0483(6) Uani 1 1 d .
C19 C 0.7443(5) 0.4812(4) 0.8167(3) 0.1025(12) Uani 1 1 d .
H19A H 0.7973 0.5588 0.8060 0.154 Uiso 1 1 calc R
H19B H 0.7916 0.4145 0.8017 0.154 Uiso 1 1 calc R
H19C H 0.7464 0.4988 0.8890 0.154 Uiso 1 1 calc R
C12 C 0.8340(9) 1.2443(7) 1.0404(5) 0.148(3) Uani 1 1 d .
H12 H 0.8325 1.3191 1.0866 0.178 Uiso 1 1 calc R
C13 C 0.7578(6) 1.1263(7) 1.0396(3) 0.1285(19) Uani 1 1 d .
H13 H 0.7018 1.1202 1.0849 0.154 Uiso 1 1 calc R
C1 C 0.9033(5) 0.3167(4) 0.5711(3) 0.1064(13) Uani 1 1 d .
H1A H 1.0033 0.3241 0.5692 0.160 Uiso 1 1 calc R
H1B H 0.8319 0.2552 0.5067 0.160 Uiso 1 1 calc R
H1C H 0.8929 0.2876 0.6307 0.160 Uiso 1 1 calc R
C4 C 0.9571(3) 0.6788(3) 0.6578(2) 0.0678(7) Uani 1 1 d .
H4 H 1.0323 0.7538 0.7023 0.081 Uiso 1 1 calc R
C27 C 0.2262(4) 1.3229(3) 0.8177(3) 0.0891(10) Uani 1 1 d .
H27 H 0.1664 1.3775 0.8056 0.107 Uiso 1 1 calc R
C7 C 0.7358(3) 0.4566(3) 0.5276(2) 0.0743(8) Uani 1 1 d .
H7 H 0.6605 0.3815 0.4833 0.089 Uiso 1 1 calc R
C8 C 0.8422(3) 0.9028(3) 0.8287(2) 0.0650(7) Uani 1 1 d .
H8A H 0.9416 0.9145 0.8225 0.078 Uiso 1 1 calc R
H8B H 0.8210 0.8299 0.8567 0.078 Uiso 1 1 calc R
C11 C 0.9123(7) 1.2522(4) 0.9734(4) 0.130(2) Uani 1 1 d .
H11 H 0.9642 1.3335 0.9729 0.156 Uiso 1 1 calc R
C25 C 0.4198(4) 1.2704(3) 0.9332(3) 0.0888(10) Uani 1 1 d .
H25 H 0.4917 1.2891 0.9996 0.107 Uiso 1 1 calc R

loop_
_atom_site_aniso_label
_atom_site_aniso_U_11
_atom_site_aniso_U_22
_atom_site_aniso_U_33
_atom_site_aniso_U_23
_atom_site_aniso_U_13
_atom_site_aniso_U_12
C21 0.0533(16) 0.0535(14) 0.0815(19) 0.0269(13) 0.0203(14) 0.0155(12)
C18 0.108(3) 0.0601(16) 0.092(2) 0.0333(16) 0.045(2) 0.0315(17)
O3 0.0555(11) 0.0565(10) 0.0828(13) 0.0241(9) 0.0351(10) 0.0138(8)
N2 0.0385(11) 0.0555(11) 0.0733(14) 0.0162(10) 0.0156(10) 0.0183(9)
C6 0.0478(15) 0.0844(19) 0.0538(15) 0.0068(14) 0.0079(12) 0.0254(14)
C14 0.071(2) 0.117(3) 0.0592(19) 0.0276(19) 0.0153(16) 0.0179(19)
O2 0.0740(13) 0.1044(15) 0.0611(12) 0.0426(11) 0.0273(10) 0.0457(12)
C10 0.093(3) 0.070(2) 0.071(2) 0.0156(16) 0.0041(17) 0.0032(18)
C22 0.0454(15) 0.0625(15) 0.0729(17) 0.0169(13) 0.0168(13) 0.0230(12)
O1 0.0656(14) 0.0856(14) 0.148(2) 0.0479(14) 0.0603(14) 0.0148(11)
S1 0.0481(4) 0.0713(4) 0.0726(5) 0.0314(3) 0.0289(3) 0.0202(3)
C9 0.0464(15) 0.0668(16) 0.0532(15) 0.0171(12) 0.0011(12) 0.0136(12)
C24 0.084(2) 0.0738(18) 0.0678(19) 0.0237(15) 0.0260(16) 0.0288(16)
C23 0.0472(15) 0.0548(14) 0.0670(17) 0.0190(12) 0.0232(13) 0.0128(11)
C20 0.0387(13) 0.0462(12) 0.0484(13) 0.0099(10) 0.0105(10) 0.0094(10)
N1 0.0346(10) 0.0583(11) 0.0564(12) 0.0159(9) 0.0102(9) 0.0134(9)
C28 0.0668(19) 0.0641(17) 0.093(2) 0.0169(16) 0.0225(16) 0.0272(14)
C3 0.0537(17) 0.100(2) 0.0733(19) 0.0226(17) 0.0143(15) 0.0380(17)
C2 0.079(2) 0.087(2) 0.0568(17) 0.0130(15) 0.0224(15) 0.0437(18)
O4 0.0631(11) 0.0540(9) 0.0748(12) 0.0299(9) 0.0310(9) 0.0243(8)
C17 0.082(2) 0.0535(14) 0.0772(19) 0.0311(13) 0.0339(16) 0.0182(14)
C5 0.0407(14) 0.0743(16) 0.0513(14) 0.0166(12) 0.0187(11) 0.0201(12)
C26 0.106(3) 0.072(2) 0.090(3) 0.0087(18) 0.050(2) 0.018(2)
C15 0.0345(12) 0.0488(12) 0.0488(13) 0.0131(10) 0.0126(10) 0.0109(10)
C16 0.0487(15) 0.0480(12) 0.0465(13) 0.0123(10) 0.0147(11) 0.0143(11)
C19 0.111(3) 0.125(3) 0.097(3) 0.048(2) 0.040(2) 0.063(3)
C12 0.163(6) 0.138(4) 0.084(3) -0.029(3) -0.039(4) 0.090(4)
C13 0.108(4) 0.215(6) 0.051(2) 0.002(3) 0.015(2) 0.076(4)
C1 0.132(3) 0.102(3) 0.091(3) 0.012(2) 0.032(2) 0.070(3)
C4 0.0431(15) 0.0797(18) 0.0724(18) 0.0150(15) 0.0112(13) 0.0192(13)
C27 0.088(2) 0.0679(19) 0.120(3) 0.021(2) 0.045(2) 0.0333(18)
C7 0.0672(19) 0.0798(19) 0.0563(17) -0.0053(14) 0.0077(14) 0.0243(15)
C8 0.0462(15) 0.0701(16) 0.0670(17) 0.0168(14) 0.0014(13) 0.0195(13)
C11 0.172(5) 0.068(2) 0.090(3) 0.006(2) -0.026(3) 0.023(3)
C25 0.106(3) 0.090(2) 0.066(2) 0.0134(17) 0.0288(19) 0.027(2)

loop_
_atom_type_symbol
_atom_type_description
_atom_type_scat_dispersion_real
_atom_type_scat_dispersion_imag
_atom_type_scat_source
C C 0.0033 0.0016 'International Tables Vol C Tables 4.2.6.8 and 6.1.1.4'
H H 0.0000 0.0000 'International Tables Vol C Tables 4.2.6.8 and 6.1.1.4'
N N 0.0061 0.0033 'International Tables Vol C Tables 4.2.6.8 and 6.1.1.4'
O O 0.0106 0.0060 'International Tables Vol C Tables 4.2.6.8 and 6.1.1.4'
S S 0.1246 0.1234 'International Tables Vol C Tables 4.2.6.8 and 6.1.1.4'

loop_
_geom_angle_atom_site_label_1
_geom_angle_atom_site_label_2
_geom_angle_atom_site_label_3
_geom_angle
C20 C21 H21A 109.5
C20 C21 H21B 109.5
H21A C21 H21B 109.5
C20 C21 H21C 109.5
H21A C21 H21C 109.5
H21B C21 H21C 109.5
C19 C18 C17 114.4(3)
C19 C18 H18A 108.7
C17 C18 H18A 108.7
C19 C18 H18B 108.7
C17 C18 H18B 108.7
H18A C18 H18B 107.6
C20 N2 C22 125.4(2)
C7 C6 C5 119.9(3)
C7 C6 H6 120.0
C5 C6 H6 120.0
C9 C14 C13 119.7(4)
C9 C14 H14 120.2
C13 C14 H14 120.2
C9 C10 C11 120.1(4)
C9 C10 H10 119.9
C11 C10 H10 119.9
N2 C22 C23 114.5(2)
N2 C22 H22A 108.6
C23 C22 H22A 108.6
N2 C22 H22B 108.6
C23 C22 H22B 108.6
H22A C22 H22B 107.6
O1 S1 O2 120.07(14)
O1 S1 N1 106.93(13)
O2 S1 N1 106.56(11)
O1 S1 C5 106.46(13)
O2 S1 C5 107.51(13)
N1 S1 C5 108.97(11)
C10 C9 C14 118.6(3)
C10 C9 C8 120.6(3)
C14 C9 C8 120.8(3)
C25 C24 C23 120.6(3)
C25 C24 H24 119.7
C23 C24 H24 119.7
C28 C23 C24 118.5(3)
C28 C23 C22 117.7(2)
C24 C23 C22 123.8(2)
N2 C20 C15 120.3(2)
N2 C20 C21 117.6(2)
C15 C20 C21 122.1(2)
C15 N1 C8 117.9(2)
C15 N1 S1 121.55(16)
C8 N1 S1 119.40(17)
C23 C28 C27 120.6(3)
C23 C28 H28 119.7
C27 C28 H28 119.7
C4 C3 C2 121.6(3)
C4 C3 H3 119.2
C2 C3 H3 119.2
C7 C2 C3 117.7(3)
C7 C2 C1 120.5(3)
C3 C2 C1 121.8(3)
C16 O4 C17 115.3(2)
O4 C17 C18 108.7(2)
O4 C17 H17A 109.9
C18 C17 H17A 109.9
O4 C17 H17B 109.9
C18 C17 H17B 109.9
H17A C17 H17B 108.3
C6 C5 C4 119.3(3)
C6 C5 S1 119.5(2)
C4 C5 S1 121.1(2)
C25 C26 C27 120.3(3)
C25 C26 H26 119.9
C27 C26 H26 119.9
C20 C15 N1 118.8(2)
C20 C15 C16 121.8(2)
N1 C15 C16 119.3(2)
O3 C16 O4 121.3(2)
O3 C16 C15 125.3(2)
O4 C16 C15 113.3(2)
C18 C19 H19A 109.5
C18 C19 H19B 109.5
H19A C19 H19B 109.5
C18 C19 H19C 109.5
H19A C19 H19C 109.5
H19B C19 H19C 109.5
C11 C12 C13 118.9(5)
C11 C12 H12 120.5
C13 C12 H12 120.5
C12 C13 C14 121.3(5)
C12 C13 H13 119.4
C14 C13 H13 119.4
C2 C1 H1A 109.5
C2 C1 H1B 109.5
H1A C1 H1B 109.5
C2 C1 H1C 109.5
H1A C1 H1C 109.5
H1B C1 H1C 109.5
C3 C4 C5 120.1(3)
C3 C4 H4 119.9
C5 C4 H4 119.9
C26 C27 C28 119.8(3)
C26 C27 H27 120.1
C28 C27 H27 120.1
C6 C7 C2 121.4(3)
C6 C7 H7 119.3
C2 C7 H7 119.3
N1 C8 C9 111.5(2)
N1 C8 H8A 109.3
C9 C8 H8A 109.3
N1 C8 H8B 109.3
C9 C8 H8B 109.3
H8A C8 H8B 108.0
C12 C11 C10 121.4(5)
C12 C11 H11 119.3
C10 C11 H11 119.3
C26 C25 C24 120.2(3)
C26 C25 H25 119.9
C24 C25 H25 119.9

loop_
_geom_bond_atom_site_label_1
_geom_bond_atom_site_label_2
_geom_bond_distance
C21 C20 1.489(3)
C21 H21A 0.9600
C21 H21B 0.9600
C21 H21C 0.9600
C18 C19 1.485(5)
C18 C17 1.487(4)
C18 H18A 0.9700
C18 H18B 0.9700
O3 C16 1.219(3)
N2 C20 1.346(3)
N2 C22 1.463(3)
C6 C7 1.376(4)
C6 C5 1.378(4)
C6 H6 0.9300
C14 C9 1.371(4)
C14 C13 1.377(6)
C14 H14 0.9300
O2 S1 1.431(2)
C10 C9 1.366(4)
C10 C11 1.371(6)
C10 H10 0.9300
C22 C23 1.513(4)
C22 H22A 0.9700
C22 H22B 0.9700
O1 S1 1.422(2)
S1 N1 1.629(2)
S1 C5 1.765(3)
C9 C8 1.499(4)
C24 C25 1.376(4)
C24 C23 1.383(4)
C24 H24 0.9300
C23 C28 1.375(4)
C20 C15 1.381(3)
N1 C15 1.426(3)
N1 C8 1.486(3)
C28 C27 1.382(4)
C28 H28 0.9300
C3 C4 1.362(4)
C3 C2 1.386(5)
C3 H3 0.9300
C2 C7 1.385(4)
C2 C1 1.508(5)
O4 C16 1.355(3)
O4 C17 1.455(3)
C17 H17A 0.9700
C17 H17B 0.9700
C5 C4 1.386(4)
C26 C25 1.358(5)
C26 C27 1.369(5)
C26 H26 0.9300
C15 C16 1.442(3)
C19 H19A 0.9600
C19 H19B 0.9600
C19 H19C 0.9600
C12 C11 1.342(9)
C12 C13 1.345(9)
C12 H12 0.9300
C13 H13 0.9300
C1 H1A 0.9600
C1 H1B 0.9600
C1 H1C 0.9600
C4 H4 0.9300
C27 H27 0.9300
C7 H7 0.9300
C8 H8A 0.9700
C8 H8B 0.9700
C11 H11 0.9300
C25 H25 0.9300
